data_4515317
loop_
_publ_author_name
'Zhang, Yong-Zheng'
'He, Tao'
'Kong, Xiang-Jing'
'Lv, Xiu-Liang'
'Wu, Xue-Qian'
'Li, Jian-Rong'

_publ_section_title
;
 Tuning Water Sorption in Highly Stable Zr(IV)-Metal-Organic Frameworks
 through Local Functionalization of Metal Clusters.
;
_journal_issue 33
_journal_name_full 'ACS applied materials &amp; interfaces'
_journal_page_first 27868
_journal_page_last 27874
_journal_paper_doi 10.1021/acsami.8b09333
_journal_volume 10
_journal_year 2018
_chemical_formula_moiety '0.13(C768 H480 O280 Zr48)'
_chemical_formula_sum 'C96 H60 O35 Zr6'
_chemical_formula_weight 2320.76
_space_group_crystal_system cubic
_space_group_IT_number 212
_space_group_name_Hall 'P 4acd 2ab 3'
_space_group_name_H-M_alt 'P 43 3 2'
_atom_sites_solution_hydrogens mixed
_atom_sites_solution_primary direct
_audit_creation_date 2017-12-07
_audit_creation_method
;
Olex2 1.2-alpha
(compiled 2017.08.10 svn.r3458 for OlexSys, GUI svn.r5381)
;
_cell_angle_alpha 90
_cell_angle_beta 90
_cell_angle_gamma 90
_cell_formula_units_Z 8
_cell_length_a 32.9225(9)
_cell_length_b 32.9225(9)
_cell_length_c 32.9225(9)
_cell_measurement_reflns_used 1291
_cell_measurement_temperature 173.00(10)
_cell_measurement_theta_max 71.9430
_cell_measurement_theta_min 3.7710
_cell_volume 35684.4(17)
_computing_cell_refinement 'CrysAlisPro 1.171.38.43f (Rigaku OD, 2015)'
_computing_data_collection 'CrysAlisPro 1.171.38.43f (Rigaku OD, 2015)'
_computing_data_reduction 'CrysAlisPro 1.171.38.43f (Rigaku OD, 2015)'
_computing_molecular_graphics 'Olex2 (Dolomanov et al., 2009)'
_computing_publication_material 'Olex2 (Dolomanov et al., 2009)'
_computing_structure_refinement 'ShelXL (Sheldrick, 2015)'
_computing_structure_solution 'ShelXS (Sheldrick, 2008)'
_diffrn_ambient_environment N~2~
_diffrn_ambient_temperature 173.00(10)
_diffrn_detector 'CCD plate'
_diffrn_detector_area_resol_mean 10.3376
_diffrn_detector_type AtlasS2
_diffrn_measured_fraction_theta_full 0.945
_diffrn_measured_fraction_theta_max 0.999
_diffrn_measurement_details
;
List of Runs (angles in degrees, time in seconds):

  # Type    Start    End  Width  t~exp~   \w     \q     \k     \f   Frames
--------------------------------------------------------------------------
  1  \w   -116.00 -61.00   1.00   30.00    --  -41.94 -38.00  90.00   55
  2  \w     94.00 124.00   1.00   75.00    --  105.88 125.00-180.00   30
  3  \w    125.00 169.00   1.00   75.00    --  105.88 125.00 -90.00   44
;
_diffrn_measurement_device 'four-circle diffractometer'
_diffrn_measurement_device_type 'SuperNova, Dual, Cu at zero, AtlasS2'
_diffrn_measurement_method '\w scans'
_diffrn_orient_matrix_type 'CrysAlisPro convention (1999,Acta A55,543-557)'
_diffrn_orient_matrix_UB_11 -0.0084551000
_diffrn_orient_matrix_UB_12 -0.0415723000
_diffrn_orient_matrix_UB_13 -0.0197861000
_diffrn_orient_matrix_UB_21 -0.0104138000
_diffrn_orient_matrix_UB_22 0.0213090000
_diffrn_orient_matrix_UB_23 -0.0403453000
_diffrn_orient_matrix_UB_31 0.0448157000
_diffrn_orient_matrix_UB_32 -0.0029156000
_diffrn_orient_matrix_UB_33 -0.0131010000
_diffrn_radiation_monochromator mirror
_diffrn_radiation_probe x-ray
_diffrn_radiation_type CuK\a
_diffrn_radiation_wavelength 1.54184
_diffrn_reflns_av_R_equivalents 0.1726
_diffrn_reflns_av_unetI/netI 0.2337
_diffrn_reflns_Laue_measured_fraction_full 0.945
_diffrn_reflns_Laue_measured_fraction_max 0.999
_diffrn_reflns_limit_h_max 34
_diffrn_reflns_limit_h_min -20
_diffrn_reflns_limit_k_max 36
_diffrn_reflns_limit_k_min -27
_diffrn_reflns_limit_l_max 28
_diffrn_reflns_limit_l_min -38
_diffrn_reflns_number 25567
_diffrn_reflns_point_group_measured_fraction_full 0.943
_diffrn_reflns_point_group_measured_fraction_max 1.000
_diffrn_reflns_theta_full 67.684
_diffrn_reflns_theta_max 65.040
_diffrn_reflns_theta_min 3.798
_diffrn_source 'micro-focus sealed X-ray tube'
_diffrn_source_type 'SuperNova (Cu) X-ray Source'
_exptl_absorpt_coefficient_mu 3.163
_exptl_absorpt_correction_T_max 1.00000
_exptl_absorpt_correction_T_min 0.69291
_exptl_absorpt_correction_type multi-scan
_exptl_absorpt_process_details
;
CrysAlisPro 1.171.38.43f (Rigaku Oxford Diffraction, 2015)
Empirical absorption correction using spherical harmonics,
 implemented in SCALE3 ABSPACK scaling algorithm.
;
_exptl_crystal_colour colourless
_exptl_crystal_colour_primary colourless
_exptl_crystal_density_diffrn 0.864
_exptl_crystal_description block
_exptl_crystal_F_000 9248
_exptl_crystal_size_max 0.06
_exptl_crystal_size_mid 0.06
_exptl_crystal_size_min 0.04
_refine_diff_density_max 2.021
_refine_diff_density_min -1.654
_refine_diff_density_rms 0.119
_refine_ls_abs_structure_details
;
 Flack x determined using 1384 quotients [(I+)-(I-)]/[(I+)+(I-)]
 (Parsons, Flack and Wagner, Acta Cryst. B69 (2013) 249-259).
;
_refine_ls_abs_structure_Flack 0.05(2)
_refine_ls_extinction_method none
_refine_ls_goodness_of_fit_ref 0.893
_refine_ls_hydrogen_treatment constr
_refine_ls_matrix_type full
_refine_ls_number_parameters 390
_refine_ls_number_reflns 10166
_refine_ls_number_restraints 260
_refine_ls_restrained_S_all 0.887
_refine_ls_R_factor_all 0.1419
_refine_ls_R_factor_gt 0.0855
_refine_ls_shift/su_max 0.005
_refine_ls_shift/su_mean 0.001
_refine_ls_structure_factor_coef Fsqd
_refine_ls_weighting_details 'w=1/[\s^2^(Fo^2^)+(0.0730P)^2^] where P=(Fo^2^+2Fc^2^)/3'
_refine_ls_weighting_scheme calc
_refine_ls_wR_factor_gt 0.1891
_refine_ls_wR_factor_ref 0.2257
_reflns_Friedel_coverage 0.759
_reflns_Friedel_fraction_full 0.940
_reflns_Friedel_fraction_max 1.000
_reflns_number_gt 5248
_reflns_number_total 10166
_reflns_threshold_expression 'I > 2\s(I)'
_cod_data_source_file am8b09333_si_002.cif
_cod_data_source_block BUT-46A
_cod_original_cell_volume 35684(3)
_cod_database_code 4515317
_shelxl_version_number 2014-1
_chemical_oxdiff_formula 'C H O Zr'
_shelx_space_group_comment
;
The symmetry employed for this shelxl refinement is uniquely defined
by the following loop, which should always be used as a source of
symmetry information in preference to the above space-group names.
They are only intended as comments.
;
_reflns_odcompleteness_completeness 99.90
_reflns_odcompleteness_iscentric 1
_reflns_odcompleteness_theta 64.99
_olex2_refinement_description
;
1. Fixed Uiso
 At 1.2 times of:
  All C(H) groups
 At 1.5 times of:
  All C(H,H,H) groups, All O(H,H) groups
2. Restrained planarity
 C69, C20, C18, C51, C45
 with sigma of 0.1
3. Uiso/Uaniso restraints and constraints
All non-hydrogen atoms have similar U: within 2A with sigma of 0.005 and sigma
for terminal atoms of 0.002
Uanis(O6) \\sim Ueq: with sigma of 0.005 and sigma for terminal atoms of 0.01
Uanis(O7) = Uanis(O12)
Uanis(O1) = Uanis(O4)
4.a Rotating group:
 O11(H11A,H11B)
4.b Aromatic/amide H refined with riding coordinates:
 C20(H20), C21(H21), C27(H27), C28(H28), C29(H29), C32(H32), C35(H35),
 C47(H47), C37(H37), C40(H40), C44(H44), C49(H49), C55(H55), C64(H64), C2(H2)
4.c Fitted hexagon refined as free rotating group:
 C35(C45,C51,C47,C39,C42)
4.d Idealised Me refined as rotating group:
 C1AA(H1AA,H1AB,H1AC)
;
_olex2_submission_special_instructions 'No special instructions were received'
_oxdiff_exptl_absorpt_empirical_details
;
Empirical correction (ABSPACK) includes:
- Absorption correction using spherical harmonics
- Frame scaling
;
_oxdiff_exptl_absorpt_empirical_full_max 1.156
_oxdiff_exptl_absorpt_empirical_full_min 0.857

loop_
_space_group_symop_operation_xyz
'x, y, z'
'-y+3/4, x+1/4, z+3/4'
'-x+1/2, -y, z+1/2'
'y+3/4, -x+3/4, z+1/4'
'x+3/4, -z+3/4, y+1/4'
'x+1/2, -y+1/2, -z'
'x+1/4, z+3/4, -y+3/4'
'z+1/4, y+3/4, -x+3/4'
'-x, y+1/2, -z+1/2'
'-z+3/4, y+1/4, x+3/4'
'z, x, y'
'y, z, x'
'-y+1/2, -z, x+1/2'
'z+1/2, -x+1/2, -y'
'-y, z+1/2, -x+1/2'
'-z+1/2, -x, y+1/2'
'-z, x+1/2, -y+1/2'
'y+1/2, -z+1/2, -x'
'y+1/4, x+3/4, -z+3/4'
'-y+1/4, -x+1/4, -z+1/4'
'-x+3/4, z+1/4, y+3/4'
'-x+1/4, -z+1/4, -y+1/4'
'z+3/4, -y+3/4, x+1/4'
'-z+1/4, -y+1/4, -x+1/4'

loop_
_atom_site_label
_atom_site_type_symbol
_atom_site_fract_x
_atom_site_fract_y
_atom_site_fract_z
_atom_site_U_iso_or_equiv
_atom_site_adp_type
_atom_site_occupancy
_atom_site_site_symmetry_order
_atom_site_calc_flag
_atom_site_refinement_flags_posn
_atom_site_refinement_flags_adp
_atom_site_refinement_flags_occupancy
Zr1 Zr 0.52751(4) 0.47110(4) 0.44296(4) 0.0280(3) Uani 1 1 d . U .
Zr2 Zr 0.73314(4) 0.31868(4) 0.20909(4) 0.0318(4) Uani 1 1 d . U .
O3 O 0.5613(3) 0.5063(3) 0.3978(3) 0.023(2) Uani 1 1 d . U .
O4 O 0.5707(3) 0.5693(3) 0.4188(3) 0.0279(15) Uani 1 1 d . U .
O1 O 0.3433(3) 0.7607(3) 0.1844(3) 0.0279(15) Uani 1 1 d . U .
O8 O 0.3622(3) 0.7252(3) 0.2392(3) 0.036(2) Uani 1 1 d . U .
C8 C 0.4104(5) 0.7328(5) 0.1909(5) 0.037(2) Uani 1 1 d . U .
O11 O 0.5839(3) 0.4355(4) 0.4296(3) 0.045(3) Uani 1 1 d . U .
H11A H 0.5882 0.4148 0.4475 0.068 Uiso 1 1 d GR . .
H11B H 0.6063 0.4513 0.4310 0.068 Uiso 1 1 d GR . .
O7 O 0.8325(3) 0.3551(3) 0.2544(3) 0.0393(19) Uani 1 1 d . U .
O6 O 0.7403(4) 0.4014(4) 0.2822(4) 0.055(2) Uani 1 1 d . U .
C13 C 0.4861(5) 0.7182(5) 0.1603(5) 0.040(2) Uani 1 1 d . U .
O5 O 0.7042(4) 0.3741(3) 0.2293(3) 0.047(3) Uani 1 1 d . U .
C16 C 0.6942(6) 0.4428(6) 0.2408(6) 0.050(3) Uani 1 1 d . U .
C18 C 0.5838(5) 0.6532(5) 0.1433(5) 0.041(3) Uani 1 1 d . U .
O12 O 0.7813(3) 0.3715(3) 0.2073(3) 0.0393(19) Uani 1 1 d . U .
C20 C 0.5481(5) 0.6714(5) 0.1629(5) 0.041(3) Uani 1 1 d . U .
H20 H 0.5388 0.6611 0.1876 0.049 Uiso 1 1 calc R . .
C21 C 0.4801(5) 0.7178(5) 0.2031(5) 0.040(3) Uani 1 1 d . U .
H21 H 0.5013 0.7120 0.2208 0.048 Uiso 1 1 calc R . .
C22 C 0.6592(6) 0.5165(6) 0.2175(5) 0.046(3) Uani 1 1 d . U .
C27 C 0.5898(5) 0.5925(5) 0.3398(5) 0.040(3) Uani 1 1 d . U .
H27 H 0.5874 0.6136 0.3584 0.049 Uiso 1 1 calc R . .
C28 C 0.5798(5) 0.5207(5) 0.3198(5) 0.036(3) Uani 1 1 d . U .
H28 H 0.5730 0.4941 0.3263 0.043 Uiso 1 1 calc R . .
C29 C 0.6828(5) 0.5144(5) 0.2523(5) 0.045(3) Uani 1 1 d . U .
H29 H 0.6868 0.5374 0.2682 0.055 Uiso 1 1 calc R . .
C31 C 0.3696(5) 0.7402(5) 0.2046(5) 0.035(2) Uani 1 1 d . U .
C32 C 0.5893(5) 0.5313(5) 0.2800(5) 0.040(3) Uani 1 1 d . U .
H32 H 0.5858 0.5114 0.2603 0.048 Uiso 1 1 calc R . .
C33 C 0.5708(4) 0.5449(5) 0.3909(4) 0.025(2) Uani 1 1 d . U .
C34 C 0.7114(6) 0.4045(6) 0.2526(6) 0.053(2) Uani 1 1 d . U .
C35 C 0.6539(3) 0.5687(3) 0.1634(3) 0.046(3) Uani 1 1 d . U .
H35 H 0.6741 0.5547 0.1495 0.055 Uiso 1 1 calc R . .
C45 C 0.6345(4) 0.6014(3) 0.1451(2) 0.045(3) Uani 1 1 d G U .
C51 C 0.6043(3) 0.6223(3) 0.1660(3) 0.043(3) Uani 1 1 d G U .
C47 C 0.5935(3) 0.6105(3) 0.2051(3) 0.042(3) Uani 1 1 d G U .
H47 H 0.5733 0.6245 0.2190 0.050 Uiso 1 1 calc R . .
C39 C 0.6130(3) 0.5778(3) 0.2233(2) 0.044(2) Uani 1 1 d G U .
C42 C 0.6432(3) 0.5569(3) 0.2025(3) 0.045(2) Uani 1 1 d G U .
C36 C 0.6027(5) 0.5669(5) 0.2677(5) 0.042(2) Uani 1 1 d . U .
C37 C 0.4172(5) 0.7347(5) 0.1478(5) 0.039(3) Uani 1 1 d . U .
H37 H 0.3964 0.7423 0.1303 0.047 Uiso 1 1 calc R . .
C40 C 0.4548(5) 0.7250(5) 0.1331(5) 0.039(3) Uani 1 1 d . U .
H40 H 0.4592 0.7231 0.1053 0.047 Uiso 1 1 calc R . .
C44 C 0.4429(5) 0.7261(5) 0.2165(5) 0.039(3) Uani 1 1 d . U .
H44 H 0.4387 0.7274 0.2444 0.046 Uiso 1 1 calc R . .
C49 C 0.6027(5) 0.5993(5) 0.2987(5) 0.044(3) Uani 1 1 d . U .
H49 H 0.6114 0.6252 0.2913 0.053 Uiso 1 1 calc R . .
C52 C 0.8137(6) 0.3765(5) 0.2301(6) 0.048(3) Uani 1 1 d . U .
C55 C 0.7006(6) 0.4769(5) 0.2635(6) 0.050(3) Uani 1 1 d . U .
H55 H 0.7169 0.4754 0.2865 0.060 Uiso 1 1 calc R . .
C62 C 0.5807(5) 0.5512(5) 0.3504(5) 0.034(2) Uani 1 1 d . U .
C64 C 0.6525(6) 0.4825(5) 0.1941(6) 0.048(3) Uani 1 1 d . U .
H64 H 0.6374 0.4851 0.1703 0.058 Uiso 1 1 calc R . .
C69 C 0.5276(5) 0.7046(5) 0.1446(5) 0.041(3) Uani 1 1 d . U .
O10 O 0.5747(3) 0.5080(3) 0.4761(3) 0.019(2) Uani 1 1 d . U .
O2 O 0.7029(3) 0.2774(3) 0.2450(3) 0.022(2) Uani 1 1 d . U .
O13 O 0.4629(2) 0.4629(2) 0.4629(2) 0.018(4) Uani 1 3 d S TU P
O9 O 0.7882(4) 0.2882(4) 0.2118(4) 0.065(7) Uani 1 3 d S TU P
C1AA C 0.8290(5) 0.4196(5) 0.2241(6) 0.049(3) Uani 1 1 d . U .
H1AA H 0.8322 0.4325 0.2501 0.074 Uiso 1 1 calc GR . .
H1AB H 0.8097 0.4346 0.2082 0.074 Uiso 1 1 calc GR . .
H1AC H 0.8546 0.4190 0.2103 0.074 Uiso 1 1 calc GR . .
C2 C 0.6687(6) 0.4413(6) 0.2058(5) 0.050(3) Uani 1 1 d . U .
H2 H 0.6628 0.4175 0.1917 0.060 Uiso 1 1 calc R . .

loop_
_atom_site_aniso_label
_atom_site_aniso_U_11
_atom_site_aniso_U_22
_atom_site_aniso_U_33
_atom_site_aniso_U_23
_atom_site_aniso_U_13
_atom_site_aniso_U_12
Zr1 0.0296(7) 0.0283(7) 0.0261(7) -0.0003(6) 0.0019(6) 0.0015(6)
Zr2 0.0341(8) 0.0295(7) 0.0317(8) 0.0016(7) -0.0017(7) 0.0008(7)
O3 0.024(4) 0.024(4) 0.020(4) 0.004(4) 0.016(4) -0.006(4)
O4 0.031(3) 0.030(3) 0.023(3) 0.003(3) 0.009(3) -0.001(3)
O1 0.031(3) 0.030(3) 0.023(3) 0.003(3) 0.009(3) -0.001(3)
O8 0.029(5) 0.036(5) 0.042(5) 0.008(5) 0.009(4) -0.007(4)
C8 0.038(5) 0.036(5) 0.037(5) -0.002(4) 0.008(4) 0.003(4)
O11 0.036(6) 0.056(8) 0.043(7) -0.006(6) 0.006(6) 0.006(6)
O7 0.038(4) 0.031(4) 0.049(5) 0.008(4) 0.000(4) -0.014(4)
O6 0.065(5) 0.048(4) 0.051(5) -0.003(4) -0.010(4) 0.011(4)
C13 0.042(5) 0.036(5) 0.041(5) 0.004(5) 0.008(5) 0.007(5)
O5 0.061(6) 0.039(5) 0.040(5) -0.007(5) -0.006(5) 0.014(5)
C16 0.059(5) 0.044(5) 0.047(5) 0.000(5) -0.010(5) 0.009(5)
C18 0.042(5) 0.040(6) 0.040(5) 0.007(5) 0.008(5) 0.014(5)
O12 0.038(4) 0.031(4) 0.049(5) 0.008(4) 0.000(4) -0.014(4)
C20 0.041(6) 0.040(6) 0.041(6) 0.007(5) 0.006(5) 0.010(5)
C21 0.042(5) 0.036(5) 0.041(5) -0.001(5) 0.010(5) 0.006(5)
C22 0.051(5) 0.042(5) 0.043(5) 0.002(5) -0.002(5) 0.012(5)
C27 0.042(5) 0.041(5) 0.038(5) 0.007(5) 0.012(5) -0.003(5)
C28 0.035(5) 0.037(5) 0.034(5) 0.005(5) 0.004(5) -0.003(5)
C29 0.053(6) 0.039(5) 0.044(6) -0.002(5) -0.005(5) 0.011(5)
C31 0.034(4) 0.033(4) 0.036(4) 0.002(4) 0.008(4) -0.002(4)
C32 0.041(5) 0.041(5) 0.036(5) 0.006(5) 0.006(5) -0.002(5)
C33 0.024(4) 0.028(4) 0.022(4) 0.004(4) 0.016(4) -0.003(4)
C34 0.063(5) 0.047(4) 0.049(5) -0.003(4) -0.009(4) 0.011(4)
C35 0.050(6) 0.049(6) 0.039(5) 0.008(5) 0.011(5) 0.013(5)
C45 0.048(6) 0.046(6) 0.040(6) 0.008(5) 0.010(5) 0.012(5)
C51 0.046(5) 0.042(5) 0.039(5) 0.010(5) 0.009(5) 0.014(5)
C47 0.047(5) 0.040(5) 0.039(5) 0.011(5) 0.009(5) 0.011(5)
C39 0.047(5) 0.043(5) 0.040(5) 0.009(4) 0.007(5) 0.009(4)
C42 0.051(5) 0.045(5) 0.039(5) 0.006(5) 0.007(5) 0.011(5)
C36 0.044(5) 0.043(5) 0.039(5) 0.008(5) 0.007(5) 0.003(5)
C37 0.037(5) 0.038(5) 0.043(5) 0.002(5) 0.010(5) 0.006(5)
C40 0.039(5) 0.038(5) 0.041(5) 0.004(5) 0.012(5) 0.006(5)
C44 0.041(5) 0.035(5) 0.040(5) -0.004(5) 0.009(5) 0.005(5)
C49 0.049(6) 0.042(5) 0.042(5) 0.008(5) 0.008(5) -0.001(5)
C52 0.047(5) 0.040(5) 0.056(6) 0.006(5) 0.000(5) -0.014(5)
C55 0.059(6) 0.043(5) 0.048(6) 0.000(5) -0.007(5) 0.009(6)
C62 0.033(5) 0.036(5) 0.031(4) 0.006(4) 0.010(4) -0.003(4)
C64 0.056(6) 0.046(6) 0.044(6) 0.001(5) -0.006(5) 0.014(5)
C69 0.043(6) 0.038(5) 0.042(6) 0.006(5) 0.006(5) 0.008(5)
O10 0.018(5) 0.019(5) 0.018(5) -0.002(4) 0.004(4) 0.002(4)
O2 0.022(5) 0.031(5) 0.012(4) 0.006(4) 0.004(4) -0.001(5)
O13 0.018(4) 0.018(4) 0.018(4) -0.002(4) -0.002(4) -0.002(4)
O9 0.065(7) 0.065(7) 0.065(7) -0.012(8) -0.012(8) 0.012(8)
C1AA 0.049(6) 0.042(5) 0.058(6) 0.007(5) -0.001(5) -0.013(5)
C2 0.058(6) 0.047(6) 0.045(6) 0.000(5) -0.011(5) 0.009(6)

loop_
_atom_type_symbol
_atom_type_description
_atom_type_scat_dispersion_real
_atom_type_scat_dispersion_imag
_atom_type_scat_source
C C 0.0181 0.0091 'International Tables Vol C Tables 4.2.6.8 and 6.1.1.4'
H H 0.0000 0.0000 'International Tables Vol C Tables 4.2.6.8 and 6.1.1.4'
O O 0.0492 0.0322 'International Tables Vol C Tables 4.2.6.8 and 6.1.1.4'
Zr Zr -0.1862 2.2449 'International Tables Vol C Tables 4.2.6.8 and 6.1.1.4'

loop_
_geom_angle_atom_site_label_1
_geom_angle_atom_site_label_2
_geom_angle_atom_site_label_3
_geom_angle
_geom_angle_site_symmetry_1
_geom_angle_site_symmetry_3
Zr1 Zr1 Zr1 59.997(1) 12 11
Zr1 Zr1 Zr2 60.11(4) 12 19_545
Zr1 Zr1 Zr2 60.63(4) 11 10_554
Zr1 Zr1 Zr2 90.53(3) 12 10_554
Zr1 Zr1 Zr2 90.23(3) 11 19_545
Zr2 Zr1 Zr2 60.14(5) 10_554 19_545
O3 Zr1 Zr1 163.2(2) . 12
O3 Zr1 Zr1 107.7(3) . 11
O3 Zr1 Zr2 72.9(2) . 10_554
O3 Zr1 Zr2 111.5(3) . 19_545
O3 Zr1 O1 123.4(3) . 4_455
O3 Zr1 O8 72.5(4) . 8_545
O3 Zr1 O11 73.9(4) . .
O3 Zr1 O10 72.2(3) . .
O3 Zr1 O13 138.1(3) . .
O1 Zr1 Zr1 110.2(3) 4_455 11
O1 Zr1 Zr1 73.2(2) 4_455 12
O1 Zr1 Zr2 163.7(3) 4_455 10_554
O1 Zr1 Zr2 108.7(3) 4_455 19_545
O1 Zr1 O8 79.1(4) 4_455 8_545
O1 Zr1 O11 71.4(4) 4_455 .
O1 Zr1 O10 138.7(3) 4_455 .
O1 Zr1 O13 71.5(4) 4_455 .
O8 Zr1 Zr1 74.3(3) 8_545 11
O8 Zr1 Zr1 111.7(3) 8_545 12
O8 Zr1 Zr2 164.4(3) 8_545 19_545
O8 Zr1 Zr2 109.0(3) 8_545 10_554
O8 Zr1 O11 110.1(4) 8_545 .
O8 Zr1 O10 139.2(4) 8_545 .
O8 Zr1 O13 73.0(4) 8_545 .
O11 Zr1 Zr1 117.5(3) . 12
O11 Zr1 Zr1 175.6(3) . 11
O11 Zr1 Zr2 116.7(3) . 10_554
O11 Zr1 Zr2 85.4(3) . 19_545
O11 Zr1 O10 78.8(4) . .
O11 Zr1 O13 141.3(4) . .
O10 Zr1 Zr1 97.1(2) . 12
O10 Zr1 Zr1 97.8(2) . 11
O10 Zr1 Zr2 39.6(2) . 19_545
O10 Zr1 Zr2 40.2(2) . 10_554
O2 Zr1 Zr1 85.4(3) 10_554 12
O2 Zr1 Zr1 83.9(3) 19_545 11
O2 Zr1 Zr1 34.2(2) 10_554 11
O2 Zr1 Zr1 32.3(3) 19_545 12
O2 Zr1 Zr2 31.2(2) 10_554 10_554
O2 Zr1 Zr2 84.1(2) 19_545 10_554
O2 Zr1 Zr2 83.7(2) 10_554 19_545
O2 Zr1 Zr2 32.2(2) 19_545 19_545
O2 Zr1 O3 143.3(4) 19_545 .
O2 Zr1 O3 79.0(4) 10_554 .
O2 Zr1 O1 81.4(3) 19_545 4_455
O2 Zr1 O1 143.9(4) 10_554 4_455
O2 Zr1 O8 143.4(4) 19_545 8_545
O2 Zr1 O8 82.4(4) 10_554 8_545
O2 Zr1 O11 144.6(4) 10_554 .
O2 Zr1 O11 92.4(4) 19_545 .
O2 Zr1 O10 71.8(3) 19_545 .
O2 Zr1 O10 71.4(3) 10_554 .
O2 Zr1 O2 95.9(5) 10_554 19_545
O2 Zr1 O13 71.6(3) 19_545 .
O2 Zr1 O13 73.5(3) 10_554 .
O13 Zr1 Zr1 39.3(2) . 11
O13 Zr1 Zr1 39.3(2) . 12
O13 Zr1 Zr2 96.4(3) . 19_545
O13 Zr1 Zr2 96.9(3) . 10_554
O13 Zr1 O10 125.2(4) . .
Zr1 Zr2 Zr1 59.26(5) 8_545 19_545
Zr1 Zr2 Zr2 60.19(4) 8_545 17_645
Zr1 Zr2 Zr2 89.76(3) 8_545 18_556
Zr2 Zr2 Zr1 89.47(3) 17_645 19_545
Zr2 Zr2 Zr1 59.67(4) 18_556 19_545
Zr2 Zr2 Zr2 60.0 18_556 17_645
O4 Zr2 Zr1 106.6(2) 8_545 19_545
O4 Zr2 Zr1 73.7(2) 8_545 8_545
O4 Zr2 Zr2 112.9(3) 8_545 17_645
O4 Zr2 Zr2 162.9(2) 8_545 18_556
O4 Zr2 O12 126.5(4) 8_545 .
O7 Zr2 Zr1 112.4(3) 17_645 8_545
O7 Zr2 Zr1 168.6(3) 17_645 19_545
O7 Zr2 Zr2 115.1(3) 17_645 18_556
O7 Zr2 Zr2 79.4(3) 17_645 17_645
O7 Zr2 O4 76.3(4) 17_645 8_545
O7 Zr2 O12 72.4(4) 17_645 .
O7 Zr2 O10 74.6(4) 17_645 8_545
O7 Zr2 O10 144.0(4) 17_645 19_545
O5 Zr2 Zr1 89.6(3) . 19_545
O5 Zr2 Zr1 124.6(3) . 8_545
O5 Zr2 Zr2 173.2(3) . 17_645
O5 Zr2 Zr2 113.9(3) . 18_556
O5 Zr2 O4 73.9(4) . 8_545
O5 Zr2 O7 101.7(4) . 17_645
O5 Zr2 O12 71.4(4) . .
O5 Zr2 O10 146.9(4) . 8_545
O5 Zr2 O10 78.4(4) . 19_545
O12 Zr2 Zr1 159.2(3) . 8_545
O12 Zr2 Zr1 112.5(3) . 19_545
O12 Zr2 Zr2 70.5(3) . 18_556
O12 Zr2 Zr2 102.7(3) . 17_645
O10 Zr2 Zr1 38.8(2) 19_545 19_545
O10 Zr2 Zr1 95.5(2) 8_545 19_545
O10 Zr2 Zr1 95.5(2) 19_545 8_545
O10 Zr2 Zr1 39.2(2) 8_545 8_545
O10 Zr2 Zr2 96.8(2) 19_545 17_645
O10 Zr2 Zr2 96.7(2) 8_545 18_556
O10 Zr2 Zr2 40.0(2) 19_545 18_556
O10 Zr2 Zr2 39.9(2) 8_545 17_645
O10 Zr2 O4 135.5(3) 19_545 8_545
O10 Zr2 O4 73.4(3) 8_545 8_545
O10 Zr2 O12 134.3(4) 8_545 .
O10 Zr2 O12 73.7(3) 19_545 .
O10 Zr2 O10 124.1(4) 19_545 8_545
O2 Zr2 Zr1 33.4(3) . 19_545
O2 Zr2 Zr1 30.6(3) . 8_545
O2 Zr2 Zr2 84.6(3) . 18_556
O2 Zr2 Zr2 83.3(3) . 17_645
O2 Zr2 O4 78.9(3) . 8_545
O2 Zr2 O7 141.1(4) . 17_645
O2 Zr2 O5 99.6(4) . .
O2 Zr2 O12 145.9(4) . .
O2 Zr2 O10 69.8(3) . 8_545
O2 Zr2 O10 72.3(3) . 19_545
O2 Zr2 O9 94.5(7) . .
O9 Zr2 Zr1 82.7(6) . 19_545
O9 Zr2 Zr1 83.2(6) . 8_545
O9 Zr2 Zr2 32.0(2) . 18_556
O9 Zr2 Zr2 32.0(2) . 17_645
O9 Zr2 O4 144.6(3) . 8_545
O9 Zr2 O7 88.8(6) . 17_645
O9 Zr2 O5 141.3(4) . .
O9 Zr2 O12 76.7(6) . .
O9 Zr2 O10 71.8(3) . 8_545
O9 Zr2 O10 72.0(3) . 19_545
C33 O3 Zr1 138.0(9) . .
C33 O4 Zr2 132.6(9) . 10_554
C31 O1 Zr1 135.6(9) . 2_554
C31 O8 Zr1 134.0(11) . 10_554
C37 C8 C31 116.7(16) . .
C44 C8 C31 124.0(16) . .
C44 C8 C37 119.2(16) . .
C52 O7 Zr2 124.4(11) . 18_556
C21 C13 C69 117.2(16) . .
C40 C13 C21 122.5(16) . .
C40 C13 C69 119.7(16) . .
C34 O5 Zr2 139.5(13) . .
C55 C16 C34 120.9(17) . .
C55 C16 C2 124.3(18) . .
C2 C16 C34 114.8(17) . .
C18 C18 C20 121.1(9) 20_665 .
C18 C18 C51 122.8(8) 20_665 .
C51 C18 C20 116.0(13) . .
C52 O12 Zr2 128.7(11) . .
C69 C20 C18 120.4(15) . .
C44 C21 C13 117.1(17) . .
C29 C22 C42 120.5(16) . .
C64 C22 C29 120.9(18) . .
C64 C22 C42 118.3(15) . .
C62 C27 C49 116.3(16) . .
C32 C28 C62 119.2(15) . .
C22 C29 C55 119.3(18) . .
O1 C31 C8 123.8(15) . .
O8 C31 O1 122.7(14) . .
O8 C31 C8 113.4(15) . .
C36 C32 C28 125.8(17) . .
O3 C33 C62 111.2(13) . .
O4 C33 O3 120.1(12) . .
O4 C33 C62 128.7(15) . .
O6 C34 C16 122.2(17) . .
O5 C34 O6 119.8(17) . .
O5 C34 C16 116.8(17) . .
C45 C35 C42 120.0 . .
C35 C45 C45 119.1 . 20_665
C35 C45 C51 120.0 . .
C51 C45 C45 120.73(16) . 20_665
C45 C51 C18 115.6(10) . .
C47 C51 C18 124.2(10) . .
C47 C51 C45 120.0 . .
C51 C47 C39 120.0 . .
C47 C39 C36 119.2(10) . .
C42 C39 C47 120.0 . .
C42 C39 C36 120.7(10) . .
C35 C42 C22 117.4(10) . .
C39 C42 C22 121.5(10) . .
C39 C42 C35 120.0 . .
C32 C36 C39 124.8(16) . .
C32 C36 C49 115.7(16) . .
C49 C36 C39 119.1(14) . .
C40 C37 C8 118.7(17) . .
C37 C40 C13 119.0(16) . .
C21 C44 C8 122.9(17) . .
C27 C49 C36 122.4(16) . .
O7 C52 O12 134.9(16) . .
O7 C52 C1AA 116.9(16) . .
O12 C52 C1AA 108.2(16) . .
C16 C55 C29 120.8(18) . .
C28 C62 C27 119.9(15) . .
C33 C62 C27 115.2(15) . .
C33 C62 C28 124.8(15) . .
C22 C64 C2 122.1(17) . .
C13 C69 C69 121.0(10) . 20_665
C20 C69 C13 120.3(15) . .
C20 C69 C69 118.2(10) . 20_665
Zr1 O10 Zr2 100.6(3) . 10_554
Zr1 O10 Zr2 101.5(3) . 19_545
Zr2 O10 Zr2 100.1(3) 19_545 10_554
Zr1 O2 Zr1 113.5(4) 8_545 19_545
Zr1 O2 Zr2 118.2(4) 8_545 .
Zr2 O2 Zr1 114.4(4) . 19_545
Zr1 O13 Zr1 101.4(4) 12 .
Zr1 O13 Zr1 101.4(4) 11 12
Zr1 O13 Zr1 101.4(4) 11 .
Zr2 O9 Zr2 116.1(4) 18_556 .
Zr2 O9 Zr2 116.1(4) 17_645 .
Zr2 O9 Zr2 116.1(4) 18_556 17_645
C16 C2 C64 112.5(17) . .

loop_
_geom_bond_atom_site_label_1
_geom_bond_atom_site_label_2
_geom_bond_distance
_geom_bond_site_symmetry_2
Zr1 Zr1 3.472(2) 12
Zr1 Zr1 3.472(2) 11
Zr1 Zr2 3.5207(19) 19_545
Zr1 Zr2 3.5025(19) 10_554
Zr1 O3 2.188(9) .
Zr1 O1 2.208(10) 4_455
Zr1 O8 2.215(10) 8_545
Zr1 O11 2.240(11) .
Zr1 O10 2.253(9) .
Zr1 O2 2.022(10) 10_554
Zr1 O2 2.129(9) 19_545
Zr1 O13 2.243(6) .
Zr2 Zr1 3.5205(19) 19_545
Zr2 Zr1 3.5024(19) 8_545
Zr2 Zr2 3.519(2) 18_556
Zr2 Zr2 3.519(2) 17_645
Zr2 O4 2.335(9) 8_545
Zr2 O7 2.200(10) 17_645
Zr2 O5 2.161(11) .
Zr2 O12 2.353(10) .
Zr2 O10 2.299(8) 8_545
Zr2 O10 2.292(9) 19_545
Zr2 O2 2.059(9) .
Zr2 O9 2.074(5) .
O3 C33 1.329(17) .
O4 Zr2 2.335(9) 10_554
O4 C33 1.219(17) .
O1 Zr1 2.208(10) 2_554
O1 C31 1.284(18) .
O8 Zr1 2.215(10) 10_554
O8 C31 1.265(18) .
C8 C31 1.44(2) .
C8 C37 1.44(2) .
C8 C44 1.38(2) .
O7 Zr2 2.200(10) 18_556
O7 C52 1.23(2) .
O6 C34 1.36(2) .
C13 C21 1.42(2) .
C13 C40 1.38(2) .
C13 C69 1.53(2) .
O5 C34 1.29(2) .
C16 C34 1.44(2) .
C16 C55 1.36(2) .
C16 C2 1.43(2) .
C18 C18 1.35(3) 20_665
C18 C20 1.47(2) .
C18 C51 1.429(17) .
O12 C52 1.31(2) .
C20 C69 1.42(2) .
C21 C44 1.33(2) .
C22 C29 1.39(2) .
C22 C42 1.514(19) .
C22 C64 1.38(2) .
C27 C49 1.44(2) .
C27 C62 1.43(2) .
C28 C32 1.39(2) .
C28 C62 1.42(2) .
C29 C55 1.42(2) .
C32 C36 1.32(2) .
C33 C62 1.39(2) .
C35 C45 1.3900 .
C35 C42 1.3900 .
C45 C45 1.481(14) 20_665
C45 C51 1.3900 .
C51 C47 1.3900 .
C47 C39 1.3900 .
C39 C42 1.3900 .
C39 C36 1.543(18) .
C36 C49 1.47(2) .
C37 C40 1.37(2) .
C52 C1AA 1.52(2) .
C64 C2 1.51(2) .
C69 C69 1.53(3) 20_665
O10 Zr2 2.299(8) 10_554
O10 Zr2 2.293(9) 19_545
O2 Zr1 2.129(9) 19_545
O2 Zr1 2.022(10) 8_545
O13 Zr1 2.243(6) 11
O13 Zr1 2.243(6) 12
O9 Zr2 2.074(5) 18_556
O9 Zr2 2.074(5) 17_645

loop_
_smtbx_masks_void_nr
_smtbx_masks_void_average_x
_smtbx_masks_void_average_y
_smtbx_masks_void_average_z
_smtbx_masks_void_volume
_smtbx_masks_void_count_electrons
1 -0.759 -0.673 -0.835 22278.4 4108.9
